data_7036861
loop_
_publ_author_name
'Kottalanka, Ravi K.'
'Harinath, A.'
'Rej, Supriya'
'Panda, Tarun K.'

_publ_section_title
;
 Group 1 and group 2 metal complexes supported by a bidentate bulky
 iminopyrrolyl ligand: synthesis, structural diversity, and
 \e-caprolactone polymerization study.
;
_journal_issue 46
_journal_name_full 'Dalton transactions (Cambridge, England : 2003)'
_journal_page_first 19865
_journal_page_last 19879
_journal_paper_doi 10.1039/c5dt03222a
_journal_volume 44
_journal_year 2015
_chemical_formula_moiety 'C104 H92 K4 N8 O2'
_chemical_formula_sum 'C104 H92 K4 N8 O2'
_chemical_formula_weight 1642.26
_chemical_name_systematic
;
 ?
;
_space_group_IT_number 14
_symmetry_cell_setting monoclinic
_symmetry_space_group_name_Hall '-P 2ybc'
_symmetry_space_group_name_H-M 'P 1 21/c 1'
_atom_sites_solution_hydrogens geom
_atom_sites_solution_primary direct
_atom_sites_solution_secondary difmap
_audit_creation_method SHELXL-97
_audit_update_record
;
2015-08-13 deposited with the CCDC.
2015-10-08 downloaded from the CCDC.
;
_cell_angle_alpha 90
_cell_angle_beta 90.543(8)
_cell_angle_gamma 90
_cell_formula_units_Z 2
_cell_length_a 16.7937(12)
_cell_length_b 10.7713(6)
_cell_length_c 24.1946(17)
_cell_measurement_reflns_used 4556
_cell_measurement_temperature 150(2)
_cell_measurement_theta_max 70.8526
_cell_measurement_theta_min 3.2168
_cell_volume 4376.4(5)
_computing_cell_refinement
'CrysAlisPro, Agilent Technologies,Version 1.171.35.19 (release 27-10-2011CrysAlis171 .NET)(compiled Oct 27'
_computing_data_collection
'CrysAlisPro, Agilent Technologies,Version 1.171.35.19 (release 27-10-2011CrysAlis171 .NET)(compiled Oct 27'
_computing_data_reduction
'CrysAlisPro, Agilent Technologies,Version 1.171.35.19 (release 27-10-2011CrysAlis171 .NET)(compiled Oct 27'
_computing_molecular_graphics 'ORTEP III & Olex 2.1'
_computing_publication_material WinGX
_computing_structure_refinement 'SHELXL-97 (Sheldrick, 2008)'
_computing_structure_solution 'SHELXL-97 (Sheldrick, 2008)'
_diffrn_ambient_temperature 150(2)
_diffrn_measured_fraction_theta_full 0.977
_diffrn_measured_fraction_theta_max 0.977
_diffrn_measurement_device_type 'SuperNova, Dual, Cu at zero, Eos'
_diffrn_measurement_method w/scan
_diffrn_radiation_monochromator mirror
_diffrn_radiation_source 'SuperNova (Cu) X-ray Source'
_diffrn_radiation_type CuK\a
_diffrn_radiation_wavelength 1.54184
_diffrn_reflns_av_R_equivalents 0.0891
_diffrn_reflns_av_sigmaI/netI 0.0847
_diffrn_reflns_limit_h_max 20
_diffrn_reflns_limit_h_min -16
_diffrn_reflns_limit_k_max 12
_diffrn_reflns_limit_k_min -13
_diffrn_reflns_limit_l_max 29
_diffrn_reflns_limit_l_min -29
_diffrn_reflns_number 21120
_diffrn_reflns_theta_full 70.78
_diffrn_reflns_theta_max 70.78
_diffrn_reflns_theta_min 3.65
_exptl_absorpt_coefficient_mu 2.239
_exptl_absorpt_correction_T_max 1.00000
_exptl_absorpt_correction_T_min 0.62549
_exptl_absorpt_correction_type multi-scan
_exptl_absorpt_process_details
'CrysAlisPro, Agilent Technologies,Version 1.171.35.19 (release 27-10-2011 CrysAlis171 .NET)(compiled Oct 27'
_exptl_crystal_colour colorless
_exptl_crystal_density_diffrn 1.246
_exptl_crystal_density_method 'not measured'
_exptl_crystal_description block
_exptl_crystal_F_000 1728
_exptl_crystal_size_max 0.27
_exptl_crystal_size_mid 0.24
_exptl_crystal_size_min 0.21
_refine_diff_density_max 0.641
_refine_diff_density_min -0.547
_refine_diff_density_rms 0.086
_refine_ls_extinction_method none
_refine_ls_goodness_of_fit_ref 1.029
_refine_ls_hydrogen_treatment mixed
_refine_ls_matrix_type full
_refine_ls_number_parameters 532
_refine_ls_number_reflns 8234
_refine_ls_number_restraints 0
_refine_ls_restrained_S_all 1.029
_refine_ls_R_factor_all 0.1102
_refine_ls_R_factor_gt 0.0796
_refine_ls_shift/su_max 0.001
_refine_ls_shift/su_mean 0.000
_refine_ls_structure_factor_coef Fsqd
_refine_ls_weighting_details 'calc w=1/[\s^2^(Fo^2^)+(0.1321P)^2^+0.5800P] where P=(Fo^2^+2Fc^2^)/3'
_refine_ls_weighting_scheme calc
_refine_ls_wR_factor_gt 0.2067
_refine_ls_wR_factor_ref 0.2461
_reflns_number_gt 5346
_reflns_number_total 8234
_reflns_threshold_expression >2\s(I)
_cod_data_source_file c5dt03222a2.cif
_cod_data_source_block 4
_cod_depositor_comments 'Adding full bibliography for 7036858--7036866.cif.'
_cod_original_sg_symbol_H-M 'P 21/c '
_cod_database_code 7036861

loop_
_symmetry_equiv_pos_as_xyz
'x, y, z'
'-x, y+1/2, -z+1/2'
'-x, -y, -z'
'x, -y-1/2, z-1/2'

loop_
_atom_site_label
_atom_site_type_symbol
_atom_site_fract_x
_atom_site_fract_y
_atom_site_fract_z
_atom_site_U_iso_or_equiv
_atom_site_adp_type
_atom_site_occupancy
_atom_site_symmetry_multiplicity
_atom_site_calc_flag
_atom_site_refinement_flags
K1 K 0.91527(5) 0.63678(7) 0.48681(3) 0.0443(3) Uani 1 1 d .
K2 K 0.85148(5) 0.56172(7) 0.34352(3) 0.0462(3) Uani 1 1 d .
O1 O 0.90124(18) 0.4749(3) 0.24651(11) 0.0575(7) Uani 1 1 d .
N1 N 1.01292(19) 0.5313(3) 0.58848(11) 0.0410(7) Uani 1 1 d .
N2 N 0.82649(18) 0.4169(3) 0.44811(11) 0.0406(7) Uani 1 1 d .
N3 N 0.92092(18) 0.7721(3) 0.37658(11) 0.0414(7) Uani 1 1 d .
N4 N 0.76278(18) 0.8039(3) 0.33312(11) 0.0429(7) Uani 1 1 d .
C1 C 0.9383(2) 0.5512(3) 0.60744(14) 0.0462(9) Uani 1 1 d .
H1 H 0.9032 0.4877 0.6164 0.055 Uiso 1 1 calc R
C2 C 0.9199(2) 0.6765(4) 0.61215(14) 0.0481(9) Uani 1 1 d .
H2 H 0.8721 0.7105 0.6240 0.058 Uiso 1 1 calc R
C3 C 0.9878(2) 0.7411(3) 0.59536(14) 0.0453(9) Uani 1 1 d .
H3 H 0.9944 0.8267 0.5940 0.054 Uiso 1 1 calc R
C4 C 1.0438(2) 0.6503(3) 0.58103(13) 0.0399(8) Uani 1 1 d .
C5 C 0.8774(2) 0.3298(3) 0.43850(13) 0.0417(8) Uani 1 1 d .
H5 H 0.8614 0.2483 0.4448 0.050 Uiso 1 1 calc R
C6 C 0.7466(2) 0.3867(3) 0.47052(14) 0.0411(8) Uani 1 1 d .
C7 C 0.7254(2) 0.4987(3) 0.50770(14) 0.0424(8) Uani 1 1 d .
C8 C 0.7283(2) 0.6181(3) 0.48364(16) 0.0483(9) Uani 1 1 d .
H8 H 0.7437 0.6262 0.4470 0.058 Uiso 1 1 calc R
C9 C 0.7090(3) 0.7229(4) 0.51334(17) 0.0593(11) Uani 1 1 d .
H9 H 0.7107 0.8004 0.4965 0.071 Uiso 1 1 calc R
C10 C 0.6868(3) 0.7129(4) 0.56848(18) 0.0605(11) Uani 1 1 d .
H10 H 0.6745 0.7834 0.5889 0.073 Uiso 1 1 calc R
C11 C 0.6836(3) 0.5982(4) 0.59206(18) 0.0580(11) Uani 1 1 d .
H11 H 0.6684 0.5912 0.6288 0.070 Uiso 1 1 calc R
C12 C 0.7027(2) 0.4905(4) 0.56254(16) 0.0517(10) Uani 1 1 d .
H12 H 0.7002 0.4135 0.5798 0.062 Uiso 1 1 calc R
C13 C 0.7466(2) 0.2645(3) 0.50333(14) 0.0407(8) Uani 1 1 d .
C14 C 0.8008(2) 0.2477(3) 0.54680(15) 0.0469(9) Uani 1 1 d .
H14 H 0.8358 0.3115 0.5559 0.056 Uiso 1 1 calc R
C15 C 0.8034(3) 0.1382(3) 0.57657(16) 0.0511(10) Uani 1 1 d .
H15 H 0.8401 0.1292 0.6054 0.061 Uiso 1 1 calc R
C16 C 0.7518(2) 0.0413(3) 0.56374(16) 0.0512(10) Uani 1 1 d .
H16 H 0.7540 -0.0327 0.5835 0.061 Uiso 1 1 calc R
C17 C 0.6972(3) 0.0563(3) 0.52144(17) 0.0515(10) Uani 1 1 d .
H17 H 0.6617 -0.0074 0.5131 0.062 Uiso 1 1 calc R
C18 C 0.6948(2) 0.1666(3) 0.49088(15) 0.0443(8) Uani 1 1 d .
H18 H 0.6583 0.1749 0.4620 0.053 Uiso 1 1 calc R
C19 C 0.6851(3) 0.3807(3) 0.42312(16) 0.0476(9) Uani 1 1 d .
C20 C 0.6059(3) 0.4078(4) 0.4326(2) 0.0614(11) Uani 1 1 d .
H20 H 0.5907 0.4338 0.4676 0.074 Uiso 1 1 calc R
C21 C 0.5482(3) 0.3971(4) 0.3908(3) 0.0812(15) Uani 1 1 d .
H21 H 0.4951 0.4153 0.3978 0.097 Uiso 1 1 calc R
C22 C 0.5713(4) 0.3592(5) 0.3389(2) 0.0872(18) Uani 1 1 d .
H22 H 0.5334 0.3507 0.3109 0.105 Uiso 1 1 calc R
C23 C 0.6496(4) 0.3340(5) 0.3283(2) 0.0811(16) Uani 1 1 d .
H23 H 0.6649 0.3111 0.2929 0.097 Uiso 1 1 calc R
C24 C 0.7060(3) 0.3427(4) 0.37023(16) 0.0593(11) Uani 1 1 d .
H24 H 0.7587 0.3228 0.3629 0.071 Uiso 1 1 calc R
C25 C 0.9899(2) 0.7983(3) 0.40441(14) 0.0452(9) Uani 1 1 d .
H25 H 1.0381 0.7587 0.3977 0.054 Uiso 1 1 calc R
C26 C 0.9802(2) 0.8910(3) 0.44405(15) 0.0491(9) Uani 1 1 d .
H26 H 1.0189 0.9226 0.4679 0.059 Uiso 1 1 calc R
C27 C 0.9004(2) 0.9265(3) 0.44049(15) 0.0457(9) Uani 1 1 d .
H27 H 0.8751 0.9863 0.4618 0.055 Uiso 1 1 calc R
C28 C 0.8658(2) 0.8538(3) 0.39828(14) 0.0405(8) Uani 1 1 d .
C29 C 0.7869(2) 0.8666(3) 0.37507(14) 0.0419(8) Uani 1 1 d .
H29 H 0.7520 0.9228 0.3912 0.050 Uiso 1 1 calc R
C30 C 0.6844(2) 0.8350(3) 0.30757(14) 0.0430(8) Uani 1 1 d .
C31 C 0.6912(2) 0.9528(3) 0.27092(15) 0.0446(9) Uani 1 1 d .
C32 C 0.6251(2) 0.9952(4) 0.24121(15) 0.0498(9) Uani 1 1 d .
H32 H 0.5770 0.9534 0.2446 0.060 Uiso 1 1 calc R
C33 C 0.6290(3) 1.0982(4) 0.20667(16) 0.0561(11) Uani 1 1 d .
H33 H 0.5837 1.1253 0.1878 0.067 Uiso 1 1 calc R
C34 C 0.7001(3) 1.1599(4) 0.20042(18) 0.0660(13) Uani 1 1 d .
H34 H 0.7036 1.2289 0.1774 0.079 Uiso 1 1 calc R
C35 C 0.7656(3) 1.1179(5) 0.2287(2) 0.0786(15) Uani 1 1 d .
H35 H 0.8140 1.1586 0.2244 0.094 Uiso 1 1 calc R
C36 C 0.7616(3) 1.0158(4) 0.26374(19) 0.0679(12) Uani 1 1 d .
H36 H 0.8072 0.9898 0.2826 0.081 Uiso 1 1 calc R
C37 C 0.6205(2) 0.8491(4) 0.35204(14) 0.0451(9) Uani 1 1 d .
C38 C 0.5940(2) 0.9642(4) 0.36998(15) 0.0494(9) Uani 1 1 d .
H38 H 0.6131 1.0359 0.3533 0.059 Uiso 1 1 calc R
C39 C 0.5393(3) 0.9737(5) 0.41272(17) 0.0613(12) Uani 1 1 d .
H39 H 0.5220 1.0515 0.4240 0.074 Uiso 1 1 calc R
C40 C 0.5107(3) 0.8688(5) 0.43836(18) 0.0641(12) Uani 1 1 d .
H40 H 0.4737 0.8750 0.4666 0.077 Uiso 1 1 calc R
C41 C 0.5381(3) 0.7539(5) 0.42129(17) 0.0661(12) Uani 1 1 d .
H41 H 0.5194 0.6825 0.4384 0.079 Uiso 1 1 calc R
C42 C 0.5929(3) 0.7436(4) 0.37918(16) 0.0562(10) Uani 1 1 d .
H42 H 0.6115 0.6657 0.3689 0.067 Uiso 1 1 calc R
C43 C 0.6650(2) 0.7274(3) 0.26687(14) 0.0431(8) Uani 1 1 d .
C44 C 0.5871(2) 0.6958(4) 0.25278(16) 0.0517(10) Uani 1 1 d .
H44 H 0.5449 0.7366 0.2696 0.062 Uiso 1 1 calc R
C45 C 0.5716(3) 0.6039(4) 0.21376(17) 0.0575(10) Uani 1 1 d .
H45 H 0.5192 0.5857 0.2040 0.069 Uiso 1 1 calc R
C46 C 0.6326(3) 0.5395(4) 0.18931(16) 0.0557(10) Uani 1 1 d .
H46 H 0.6218 0.4767 0.1639 0.067 Uiso 1 1 calc R
C47 C 0.7103(3) 0.5697(4) 0.20319(16) 0.0576(11) Uani 1 1 d .
H47 H 0.7523 0.5270 0.1870 0.069 Uiso 1 1 calc R
C48 C 0.7260(3) 0.6632(4) 0.24105(15) 0.0492(9) Uani 1 1 d .
H48 H 0.7786 0.6836 0.2494 0.059 Uiso 1 1 calc R
C49 C 0.9360(3) 0.5560(4) 0.2068(2) 0.0641(12) Uani 1 1 d .
H49A H 0.9280 0.6417 0.2176 0.077 Uiso 1 1 calc R
H49B H 0.9110 0.5435 0.1709 0.077 Uiso 1 1 calc R
C50 C 1.0231(3) 0.5278(4) 0.20378(19) 0.0594(11) Uani 1 1 d .
H50A H 1.0544 0.5989 0.2155 0.071 Uiso 1 1 calc R
H50B H 1.0379 0.5060 0.1664 0.071 Uiso 1 1 calc R
C51 C 1.0364(3) 0.4188(4) 0.24261(16) 0.0611(12) Uani 1 1 d .
H51A H 1.0705 0.3566 0.2260 0.073 Uiso 1 1 calc R
H51B H 1.0601 0.4457 0.2773 0.073 Uiso 1 1 calc R
C52 C 0.9533(3) 0.3690(4) 0.25108(19) 0.0644(13) Uani 1 1 d .
H52A H 0.9401 0.3076 0.2231 0.077 Uiso 1 1 calc R
H52B H 0.9488 0.3309 0.2872 0.077 Uiso 1 1 calc R

loop_
_atom_site_aniso_label
_atom_site_aniso_U_11
_atom_site_aniso_U_22
_atom_site_aniso_U_33
_atom_site_aniso_U_23
_atom_site_aniso_U_13
_atom_site_aniso_U_12
K1 0.0578(6) 0.0447(4) 0.0304(4) -0.0003(3) 0.0002(4) -0.0016(3)
K2 0.0596(6) 0.0454(4) 0.0334(4) -0.0010(3) 0.0007(4) -0.0012(3)
O1 0.070(2) 0.0565(16) 0.0466(16) 0.0046(12) 0.0148(14) 0.0029(14)
N1 0.052(2) 0.0420(15) 0.0289(15) 0.0011(11) 0.0022(13) -0.0018(13)
N2 0.0493(19) 0.0391(15) 0.0333(16) -0.0007(11) 0.0017(13) -0.0012(13)
N3 0.0518(19) 0.0391(15) 0.0333(16) 0.0051(12) 0.0002(13) 0.0005(13)
N4 0.0471(19) 0.0488(17) 0.0327(15) -0.0029(12) -0.0016(13) 0.0043(13)
C1 0.054(3) 0.056(2) 0.0287(18) -0.0016(15) 0.0048(17) -0.0077(17)
C2 0.055(3) 0.058(2) 0.0312(19) -0.0048(16) 0.0044(17) 0.0040(18)
C3 0.060(3) 0.0435(19) 0.0323(19) -0.0065(14) 0.0041(17) 0.0019(17)
C4 0.050(2) 0.0436(19) 0.0256(17) 0.0009(13) -0.0015(15) -0.0014(15)
C5 0.055(2) 0.0407(18) 0.0298(18) -0.0017(14) -0.0001(16) -0.0015(15)
C6 0.047(2) 0.0410(18) 0.0350(19) -0.0006(14) 0.0018(16) -0.0050(15)
C7 0.049(2) 0.0409(18) 0.0376(19) -0.0004(14) 0.0014(16) -0.0019(15)
C8 0.057(3) 0.049(2) 0.039(2) 0.0030(16) 0.0064(18) 0.0019(17)
C9 0.073(3) 0.045(2) 0.060(3) 0.0036(18) 0.014(2) 0.0044(19)
C10 0.071(3) 0.045(2) 0.065(3) -0.0089(19) 0.019(2) 0.0005(19)
C11 0.069(3) 0.058(2) 0.047(2) -0.0045(18) 0.020(2) -0.005(2)
C12 0.060(3) 0.048(2) 0.047(2) 0.0039(17) 0.0096(19) 0.0010(18)
C13 0.052(2) 0.0362(17) 0.0341(18) 0.0016(13) 0.0057(16) 0.0007(15)
C14 0.056(2) 0.0447(19) 0.040(2) 0.0046(15) 0.0029(18) -0.0063(17)
C15 0.060(3) 0.053(2) 0.041(2) 0.0104(16) -0.0018(19) 0.0000(18)
C16 0.064(3) 0.0400(19) 0.050(2) 0.0069(16) 0.009(2) -0.0005(17)
C17 0.061(3) 0.0388(19) 0.055(2) -0.0005(16) 0.008(2) -0.0051(16)
C18 0.047(2) 0.0403(18) 0.046(2) -0.0010(15) 0.0038(17) 0.0027(15)
C19 0.056(3) 0.0412(19) 0.045(2) 0.0024(15) -0.0049(18) -0.0071(16)
C20 0.059(3) 0.058(2) 0.066(3) 0.002(2) -0.012(2) 0.001(2)
C21 0.069(3) 0.065(3) 0.110(5) 0.005(3) -0.030(3) 0.003(2)
C22 0.106(5) 0.071(3) 0.083(4) 0.002(3) -0.055(4) -0.009(3)
C23 0.102(5) 0.084(4) 0.056(3) -0.006(2) -0.025(3) -0.015(3)
C24 0.076(3) 0.060(2) 0.042(2) -0.0010(18) -0.009(2) -0.008(2)
C25 0.049(2) 0.048(2) 0.039(2) 0.0017(15) 0.0010(17) -0.0019(16)
C26 0.058(3) 0.050(2) 0.039(2) -0.0007(16) -0.0065(18) -0.0061(18)
C27 0.056(3) 0.048(2) 0.0331(19) -0.0037(15) 0.0021(17) -0.0007(17)
C28 0.049(2) 0.0411(18) 0.0309(18) 0.0013(13) 0.0071(16) 0.0004(15)
C29 0.045(2) 0.0463(19) 0.0342(19) 0.0032(14) 0.0039(16) 0.0005(15)
C30 0.044(2) 0.048(2) 0.0371(19) -0.0004(15) 0.0014(16) 0.0021(15)
C31 0.052(2) 0.046(2) 0.036(2) -0.0010(15) 0.0040(17) 0.0039(16)
C32 0.058(3) 0.049(2) 0.043(2) -0.0058(16) -0.0030(18) 0.0045(18)
C33 0.074(3) 0.055(2) 0.040(2) -0.0035(17) 0.000(2) 0.014(2)
C34 0.088(4) 0.057(3) 0.053(3) 0.012(2) 0.007(2) 0.008(2)
C35 0.070(4) 0.079(3) 0.087(4) 0.030(3) 0.012(3) -0.006(3)
C36 0.058(3) 0.075(3) 0.071(3) 0.022(2) 0.003(2) -0.004(2)
C37 0.044(2) 0.060(2) 0.0306(19) 0.0001(15) -0.0050(16) 0.0048(16)
C38 0.051(2) 0.064(2) 0.0333(19) -0.0048(16) 0.0005(17) 0.0009(18)
C39 0.061(3) 0.081(3) 0.042(2) -0.010(2) 0.002(2) 0.016(2)
C40 0.055(3) 0.094(4) 0.043(2) -0.002(2) 0.011(2) 0.005(2)
C41 0.066(3) 0.081(3) 0.052(3) 0.015(2) 0.014(2) 0.000(2)
C42 0.058(3) 0.061(2) 0.050(2) 0.0068(19) 0.010(2) 0.005(2)
C43 0.046(2) 0.053(2) 0.0305(18) 0.0048(15) 0.0004(16) -0.0012(16)
C44 0.048(2) 0.056(2) 0.051(2) -0.0024(18) 0.0040(19) -0.0010(18)
C45 0.055(3) 0.064(3) 0.053(3) 0.000(2) -0.006(2) -0.010(2)
C46 0.067(3) 0.057(2) 0.043(2) -0.0059(17) -0.003(2) -0.004(2)
C47 0.064(3) 0.071(3) 0.037(2) -0.0109(18) -0.001(2) 0.010(2)
C48 0.053(3) 0.062(2) 0.0328(19) -0.0033(16) -0.0038(17) 0.0052(18)
C49 0.071(3) 0.059(3) 0.063(3) 0.019(2) 0.006(2) 0.000(2)
C50 0.063(3) 0.048(2) 0.068(3) -0.0020(19) 0.010(2) 0.0006(19)
C51 0.081(3) 0.069(3) 0.033(2) 0.0004(18) 0.004(2) 0.011(2)
C52 0.089(4) 0.052(2) 0.052(3) 0.0069(18) 0.014(2) 0.007(2)

loop_
_atom_type_symbol
_atom_type_description
_atom_type_scat_dispersion_real
_atom_type_scat_dispersion_imag
_atom_type_scat_source
K K 0.3868 1.0657 'International Tables Vol C Tables 4.2.6.8 and 6.1.1.4'
O O 0.0492 0.0322 'International Tables Vol C Tables 4.2.6.8 and 6.1.1.4'
N N 0.0311 0.0180 'International Tables Vol C Tables 4.2.6.8 and 6.1.1.4'
C C 0.0181 0.0091 'International Tables Vol C Tables 4.2.6.8 and 6.1.1.4'
H H 0.0000 0.0000 'International Tables Vol C Tables 4.2.6.8 and 6.1.1.4'

loop_
_geom_angle_atom_site_label_1
_geom_angle_atom_site_label_2
_geom_angle_atom_site_label_3
_geom_angle
_geom_angle_site_symmetry_1
_geom_angle_site_symmetry_3
N1 K1 C25 75.87(9) 3_766 .
N1 K1 N2 60.09(8) 3_766 .
C25 K1 N2 118.58(9) . .
N1 K1 N3 74.12(8) 3_766 .
C25 K1 N3 26.30(9) . .
N2 K1 N3 97.26(8) . .
N1 K1 C2 135.73(10) 3_766 .
C25 K1 C2 125.64(11) . .
N2 K1 C2 115.77(10) . .
N3 K1 C2 143.19(9) . .
N1 K1 C1 111.47(9) 3_766 .
C25 K1 C1 140.33(11) . .
N2 K1 C1 96.85(9) . .
N3 K1 C1 165.72(10) . .
C2 K1 C1 26.13(10) . .
N1 K1 C3 127.49(10) 3_766 .
C25 K1 C3 101.20(10) . .
N2 K1 C3 139.03(9) . .
N3 K1 C3 123.70(9) . .
C2 K1 C3 26.26(10) . .
C1 K1 C3 42.27(10) . .
N1 K1 C26 101.20(9) 3_766 .
C25 K1 C26 26.37(10) . .
N2 K1 C26 140.86(9) . .
N3 K1 C26 43.65(9) . .
C2 K1 C26 101.52(10) . .
C1 K1 C26 122.29(10) . .
C3 K1 C26 80.06(10) . .
N1 K1 C4 101.68(9) 3_766 .
C25 K1 C4 99.86(10) . .
N2 K1 C4 127.78(9) . .
N3 K1 C4 126.13(9) . .
C2 K1 C4 42.37(10) . .
C1 K1 C4 40.89(10) . .
C3 K1 C4 26.05(9) . .
C26 K1 C4 87.71(10) . .
N1 K1 C8 111.88(10) 3_766 .
C25 K1 C8 116.98(11) . .
N2 K1 C8 55.87(9) . .
N3 K1 C8 92.79(9) . .
C2 K1 C8 92.80(11) . .
C1 K1 C8 96.91(10) . .
C3 K1 C8 115.35(10) . .
C26 K1 C8 113.50(10) . .
C4 K1 C8 134.62(10) . .
N1 K1 N1 92.85(8) 3_766 .
C25 K1 N1 121.39(10) . .
N2 K1 N1 102.47(8) . .
N3 K1 N1 146.71(9) . .
C2 K1 N1 43.14(9) . .
C1 K1 N1 25.06(9) . .
C3 K1 N1 43.27(9) . .
C26 K1 N1 113.15(9) . .
C4 K1 N1 25.66(8) . .
C8 K1 N1 120.47(9) . .
N1 K1 C28 98.16(8) 3_766 .
C25 K1 C28 40.50(10) . .
N2 K1 C28 103.99(9) . .
N3 K1 C28 24.99(8) . .
C2 K1 C28 123.52(10) . .
C1 K1 C28 149.58(9) . .
C3 K1 C28 113.04(9) . .
C26 K1 C28 40.97(10) . .
C4 K1 C28 127.79(9) . .
C8 K1 C28 77.45(10) . .
N1 K1 C28 153.43(9) . .
N3 K2 O1 114.95(9) . .
N3 K2 N1 77.85(9) . 3_766
O1 K2 N1 97.13(9) . 3_766
N3 K2 N2 104.62(8) . .
O1 K2 N2 127.32(8) . .
N1 K2 N2 58.07(8) 3_766 .
N3 K2 N4 60.28(9) . .
O1 K2 N4 112.87(8) . .
N1 K2 N4 135.55(8) 3_766 .
N2 K2 N4 116.53(8) . .
N3 K2 C4 100.78(9) . 3_766
O1 K2 C4 94.14(9) . 3_766
N1 K2 C4 24.09(8) 3_766 3_766
N2 K2 C4 43.58(8) . 3_766
N4 K2 C4 151.44(8) . 3_766
N3 K2 C48 102.16(9) . .
O1 K2 C48 70.75(9) . .
N1 K2 C48 166.82(9) 3_766 .
N2 K2 C48 133.36(9) . .
N4 K2 C48 50.33(9) . .
C4 K2 C48 156.30(9) 3_766 .
N3 K2 C5 111.51(9) . .
O1 K2 C5 107.23(8) . .
N1 K2 C5 44.73(8) 3_766 .
N2 K2 C5 22.01(8) . .
N4 K2 C5 138.43(8) . .
C4 K2 C5 24.13(8) 3_766 .
C48 K2 C5 142.63(10) . .
N3 K2 C28 22.16(9) . .
O1 K2 C28 129.90(8) . .
N1 K2 C28 92.57(9) 3_766 .
N2 K2 C28 99.27(8) . .
N4 K2 C28 43.05(9) . .
C4 K2 C28 112.05(9) 3_766 .
C48 K2 C28 91.56(9) . .
C5 K2 C28 113.80(8) . .
N3 K2 C24 146.12(10) . .
O1 K2 C24 98.80(9) . .
N1 K2 C24 101.86(10) 3_766 .
N2 K2 C24 52.03(9) . .
N4 K2 C24 104.84(10) . .
C4 K2 C24 78.73(10) 3_766 .
C48 K2 C24 85.52(10) . .
C5 K2 C24 57.46(10) . .
C28 K2 C24 126.98(10) . .
N3 K2 C52 118.65(11) . .
O1 K2 C52 22.06(9) . .
N1 K2 C52 77.16(10) 3_766 .
N2 K2 C52 107.61(9) . .
N4 K2 C52 134.64(9) . .
C4 K2 C52 72.08(9) 3_766 .
C48 K2 C52 91.60(10) . .
C5 K2 C52 86.36(9) . .
C28 K2 C52 139.29(10) . .
C24 K2 C52 93.72(11) . .
N3 K2 K1 54.04(6) . .
O1 K2 K1 143.97(7) . .
N1 K2 K1 48.89(6) 3_766 .
N2 K2 K1 50.75(6) . .
N4 K2 K1 91.58(6) . .
C4 K2 K1 60.10(6) 3_766 .
C48 K2 K1 141.17(7) . .
C5 K2 K1 59.82(6) . .
C28 K2 K1 54.47(6) . .
C24 K2 K1 99.92(7) . .
C52 K2 K1 125.93(9) . .
C49 O1 C52 106.5(3) . .
C49 O1 K2 120.8(2) . .
C52 O1 K2 113.9(2) . .
C1 N1 C4 104.1(3) . .
C1 N1 K1 135.8(2) . 3_766
C4 N1 K1 110.0(2) . 3_766
C1 N1 K2 124.9(2) . 3_766
C4 N1 K2 95.6(2) . 3_766
K1 N1 K2 79.20(8) 3_766 3_766
C1 N1 K1 74.4(2) . .
C4 N1 K1 76.10(19) . .
K1 N1 K1 87.15(8) 3_766 .
K2 N1 K1 160.60(11) 3_766 .
C5 N2 C6 120.4(3) . .
C5 N2 K1 107.9(2) . .
C6 N2 K1 121.03(19) . .
C5 N2 K2 97.3(2) . .
C6 N2 K2 123.6(2) . .
K1 N2 K2 77.07(7) . .
C25 N3 C28 104.4(3) . .
C25 N3 K2 133.7(2) . .
C28 N3 K2 111.2(2) . .
C25 N3 K1 72.52(18) . .
C28 N3 K1 86.90(18) . .
K2 N3 K1 80.73(7) . .
C29 N4 C30 118.8(3) . .
C29 N4 K2 103.8(2) . .
C30 N4 K2 131.7(2) . .
N1 C1 C2 112.9(3) . .
N1 C1 K1 80.51(19) . .
C2 C1 K1 76.2(2) . .
N1 C1 H1 123.5 . .
C2 C1 H1 123.5 . .
K1 C1 H1 111.4 . .
C1 C2 C3 106.0(3) . .
C1 C2 K1 77.7(2) . .
C3 C2 K1 78.2(2) . .
C1 C2 H2 127.0 . .
C3 C2 H2 127.0 . .
K1 C2 H2 110.3 . .
C2 C3 C4 106.0(3) . .
C2 C3 K1 75.6(2) . .
C4 C3 K1 78.3(2) . .
C2 C3 H3 127.0 . .
C4 C3 H3 127.0 . .
K1 C3 H3 112.1 . .
N1 C4 C3 110.9(3) . .
N1 C4 C5 121.9(3) . 3_766
C3 C4 C5 127.2(3) . 3_766
N1 C4 K1 78.24(19) . .
C3 C4 K1 75.7(2) . .
C5 C4 K1 113.7(2) 3_766 .
N1 C4 K2 60.34(18) . 3_766
C3 C4 K2 132.8(2) . 3_766
C5 C4 K2 78.6(2) 3_766 3_766
K1 C4 K2 135.17(11) . 3_766
N2 C5 C4 124.6(3) . 3_766
N2 C5 K2 60.66(18) . .
C4 C5 K2 77.28(19) 3_766 .
N2 C5 H5 117.7 . .
C4 C5 H5 117.7 3_766 .
K2 C5 H5 139.8 . .
N2 C6 C13 112.3(3) . .
N2 C6 C19 109.8(3) . .
C13 C6 C19 110.3(3) . .
N2 C6 C7 104.7(3) . .
C13 C6 C7 111.5(3) . .
C19 C6 C7 108.0(3) . .
C12 C7 C8 117.5(3) . .
C12 C7 C6 125.0(3) . .
C8 C7 C6 117.4(3) . .
C9 C8 C7 121.4(3) . .
C9 C8 K1 100.1(3) . .
C7 C8 K1 95.0(2) . .
C9 C8 H8 119.3 . .
C7 C8 H8 119.3 . .
K1 C8 H8 74.5 . .
C8 C9 C10 120.2(4) . .
C8 C9 H9 119.9 . .
C10 C9 H9 119.9 . .
C11 C10 C9 118.9(4) . .
C11 C10 H10 120.6 . .
C9 C10 H10 120.6 . .
C10 C11 C12 121.8(4) . .
C10 C11 H11 119.1 . .
C12 C11 H11 119.1 . .
C7 C12 C11 120.1(4) . .
C7 C12 H12 119.9 . .
C11 C12 H12 119.9 . .
C14 C13 C18 117.7(3) . .
C14 C13 C6 119.8(3) . .
C18 C13 C6 122.5(3) . .
C15 C14 C13 121.4(4) . .
C15 C14 H14 119.3 . .
C13 C14 H14 119.3 . .
C14 C15 C16 120.5(4) . .
C14 C15 H15 119.8 . .
C16 C15 H15 119.8 . .
C17 C16 C15 119.2(4) . .
C17 C16 H16 120.4 . .
C15 C16 H16 120.4 . .
C16 C17 C18 120.5(4) . .
C16 C17 H17 119.7 . .
C18 C17 H17 119.7 . .
C13 C18 C17 120.8(4) . .
C13 C18 H18 119.6 . .
C17 C18 H18 119.6 . .
C20 C19 C24 117.8(4) . .
C20 C19 C6 120.5(4) . .
C24 C19 C6 121.7(4) . .
C19 C20 C21 121.5(5) . .
C19 C20 H20 119.2 . .
C21 C20 H20 119.2 . .
C22 C21 C20 118.9(5) . .
C22 C21 H21 120.5 . .
C20 C21 H21 120.5 . .
C23 C22 C21 120.5(5) . .
C23 C22 H22 119.7 . .
C21 C22 H22 119.7 . .
C22 C23 C24 120.0(5) . .
C22 C23 H23 120.0 . .
C24 C23 H23 120.0 . .
C23 C24 C19 121.2(5) . .
C23 C24 K2 112.8(3) . .
C19 C24 K2 98.9(2) . .
C23 C24 H24 119.4 . .
C19 C24 H24 119.4 . .
K2 C24 H24 56.4 . .
N3 C25 C26 112.5(3) . .
N3 C25 K1 81.18(19) . .
C26 C25 K1 84.5(2) . .
N3 C25 H25 123.7 . .
C26 C25 H25 123.7 . .
K1 C25 H25 103.0 . .
C27 C26 C25 105.8(3) . .
C27 C26 K1 85.6(2) . .
C25 C26 K1 69.1(2) . .
C27 C26 H26 127.1 . .
C25 C26 H26 127.1 . .
K1 C26 H26 111.0 . .
C26 C27 C28 106.4(3) . .
C26 C27 K1 69.7(2) . .
C28 C27 K1 75.6(2) . .
C26 C27 H27 126.8 . .
C28 C27 H27 126.8 . .
K1 C27 H27 119.8 . .
N3 C28 C27 110.8(4) . .
N3 C28 C29 121.9(3) . .
C27 C28 C29 127.0(3) . .
N3 C28 K1 68.11(17) . .
C27 C28 K1 79.7(2) . .
C29 C28 K1 123.4(2) . .
N3 C28 K2 46.61(17) . .
C27 C28 K2 145.0(3) . .
C29 C28 K2 82.9(2) . .
K1 C28 K2 67.23(7) . .
N4 C29 C28 122.7(3) . .
N4 C29 H29 118.7 . .
C28 C29 H29 118.7 . .
N4 C30 C37 110.7(3) . .
N4 C30 C31 110.6(3) . .
C37 C30 C31 112.0(3) . .
N4 C30 C43 106.0(3) . .
C37 C30 C43 112.0(3) . .
C31 C30 C43 105.3(3) . .
C36 C31 C32 117.0(4) . .
C36 C31 C30 122.9(4) . .
C32 C31 C30 120.0(4) . .
C33 C32 C31 122.0(4) . .
C33 C32 H32 119.0 . .
C31 C32 H32 119.0 . .
C34 C33 C32 119.8(4) . .
C34 C33 H33 120.1 . .
C32 C33 H33 120.1 . .
C35 C34 C33 118.7(4) . .
C35 C34 H34 120.7 . .
C33 C34 H34 120.7 . .
C34 C35 C36 121.6(5) . .
C34 C35 H35 119.2 . .
C36 C35 H35 119.2 . .
C31 C36 C35 120.9(5) . .
C31 C36 H36 119.5 . .
C35 C36 H36 119.5 . .
C38 C37 C42 118.2(3) . .
C38 C37 C30 122.4(3) . .
C42 C37 C30 119.2(3) . .
C37 C38 C39 120.8(4) . .
C37 C38 H38 119.6 . .
C39 C38 H38 119.6 . .
C40 C39 C38 120.6(4) . .
C40 C39 H39 119.7 . .
C38 C39 H39 119.7 . .
C39 C40 C41 118.7(4) . .
C39 C40 H40 120.6 . .
C41 C40 H40 120.6 . .
C42 C41 C40 121.1(4) . .
C42 C41 H41 119.4 . .
C40 C41 H41 119.4 . .
C41 C42 C37 120.5(4) . .
C41 C42 H42 119.7 . .
C37 C42 H42 119.7 . .
C48 C43 C44 117.6(4) . .
C48 C43 C30 120.4(3) . .
C44 C43 C30 121.9(3) . .
C45 C44 C43 120.6(4) . .
C45 C44 H44 119.7 . .
C43 C44 H44 119.7 . .
C46 C45 C44 121.1(4) . .
C46 C45 H45 119.5 . .
C44 C45 H45 119.5 . .
C45 C46 C47 118.8(4) . .
C45 C46 H46 120.6 . .
C47 C46 H46 120.6 . .
C46 C47 C48 120.3(4) . .
C46 C47 H47 119.9 . .
C48 C47 H47 119.9 . .
C47 C48 C43 121.6(4) . .
C47 C48 K2 111.0(3) . .
C43 C48 K2 106.6(2) . .
C47 C48 H48 119.2 . .
C43 C48 H48 119.2 . .
K2 C48 H48 48.8 . .
O1 C49 C50 108.3(4) . .
O1 C49 H49A 110.0 . .
C50 C49 H49A 110.0 . .
O1 C49 H49B 110.0 . .
C50 C49 H49B 110.0 . .
H49A C49 H49B 108.4 . .
C49 C50 C51 105.4(3) . .
C49 C50 H50A 110.7 . .
C51 C50 H50A 110.7 . .
C49 C50 H50B 110.7 . .
C51 C50 H50B 110.7 . .
H50A C50 H50B 108.8 . .
C52 C51 C50 103.2(4) . .
C52 C51 H51A 111.1 . .
C50 C51 H51A 111.1 . .
C52 C51 H51B 111.1 . .
C50 C51 H51B 111.1 . .
H51A C51 H51B 109.1 . .
O1 C52 C51 105.6(3) . .
O1 C52 K2 44.06(17) . .
C51 C52 K2 109.5(3) . .
O1 C52 H52A 110.6 . .
C51 C52 H52A 110.6 . .
K2 C52 H52A 137.6 . .
O1 C52 H52B 110.6 . .
C51 C52 H52B 110.6 . .
K2 C52 H52B 68.5 . .
H52A C52 H52B 108.7 . .

loop_
_geom_bond_atom_site_label_1
_geom_bond_atom_site_label_2
_geom_bond_distance
_geom_bond_site_symmetry_2
K1 N1 2.844(3) 3_766
K1 C25 2.935(4) .
K1 N2 2.946(3) .
K1 N3 3.041(3) .
K1 C2 3.063(4) .
K1 C1 3.082(4) .
K1 C3 3.095(4) .
K1 C26 3.127(4) .
K1 C4 3.128(4) .
K1 C8 3.146(4) .
K1 N1 3.155(3) .
K1 C28 3.273(4) .
K2 N3 2.667(3) .
K2 O1 2.668(3) .
K2 N1 2.971(3) 3_766
K2 N2 3.005(3) .
K2 N4 3.013(3) .
K2 C4 3.403(4) 3_766
K2 C48 3.418(4) .
K2 C5 3.419(4) .
K2 C28 3.422(3) .
K2 C24 3.462(4) .
K2 C52 3.508(4) .
O1 C49 1.427(5) .
O1 C52 1.441(5) .
N1 C1 1.355(5) .
N1 C4 1.396(4) .
N1 K1 2.844(3) 3_766
N1 K2 2.971(3) 3_766
N2 C5 1.292(4) .
N2 C6 1.488(5) .
N3 C25 1.364(5) .
N3 C28 1.384(4) .
N4 C29 1.282(4) .
N4 C30 1.487(5) .
C1 C2 1.389(5) .
C1 H1 0.9300 .
C2 C3 1.399(5) .
C2 H2 0.9300 .
C3 C4 1.403(5) .
C3 H3 0.9300 .
C4 C5 1.426(5) 3_766
C4 K2 3.403(4) 3_766
C5 C4 1.426(5) 3_766
C5 H5 0.9300 .
C6 C13 1.537(4) .
C6 C19 1.537(5) .
C6 C7 1.548(5) .
C7 C12 1.387(5) .
C7 C8 1.413(5) .
C8 C9 1.378(5) .
C8 H8 0.9300 .
C9 C10 1.392(6) .
C9 H9 0.9300 .
C10 C11 1.362(6) .
C10 H10 0.9300 .
C11 C12 1.401(5) .
C11 H11 0.9300 .
C12 H12 0.9300 .
C13 C14 1.396(5) .
C13 C18 1.398(5) .
C14 C15 1.382(5) .
C14 H14 0.9300 .
C15 C16 1.390(5) .
C15 H15 0.9300 .
C16 C17 1.377(6) .
C16 H16 0.9300 .
C17 C18 1.400(5) .
C17 H17 0.9300 .
C18 H18 0.9300 .
C19 C20 1.383(6) .
C19 C24 1.391(6) .
C20 C21 1.400(6) .
C20 H20 0.9300 .
C21 C22 1.380(8) .
C21 H21 0.9300 .
C22 C23 1.369(7) .
C22 H22 0.9300 .
C23 C24 1.385(6) .
C23 H23 0.9300 .
C24 H24 0.9300 .
C25 C26 1.395(5) .
C25 H25 0.9300 .
C26 C27 1.394(5) .
C26 H26 0.9300 .
C27 C28 1.408(5) .
C27 H27 0.9300 .
C28 C29 1.442(5) .
C29 H29 0.9300 .
C30 C37 1.535(5) .
C30 C31 1.553(5) .
C30 C43 1.553(5) .
C31 C36 1.376(6) .
C31 C32 1.393(5) .
C32 C33 1.391(5) .
C32 H32 0.9300 .
C33 C34 1.376(6) .
C33 H33 0.9300 .
C34 C35 1.366(7) .
C34 H34 0.9300 .
C35 C36 1.391(6) .
C35 H35 0.9300 .
C36 H36 0.9300 .
C37 C38 1.388(5) .
C37 C42 1.394(5) .
C38 C39 1.394(5) .
C38 H38 0.9300 .
C39 C40 1.377(6) .
C39 H39 0.9300 .
C40 C41 1.385(6) .
C40 H40 0.9300 .
C41 C42 1.383(5) .
C41 H41 0.9300 .
C42 H42 0.9300 .
C43 C48 1.389(5) .
C43 C44 1.392(5) .
C44 C45 1.391(5) .
C44 H44 0.9300 .
C45 C46 1.376(6) .
C45 H45 0.9300 .
C46 C47 1.383(6) .
C46 H46 0.9300 .
C47 C48 1.385(5) .
C47 H47 0.9300 .
C48 H48 0.9300 .
C49 C50 1.498(6) .
C49 H49A 0.9700 .
C49 H49B 0.9700 .
C50 C51 1.519(6) .
C50 H50A 0.9700 .
C50 H50B 0.9700 .
C51 C52 1.511(7) .
C51 H51A 0.9700 .
C51 H51B 0.9700 .
C52 H52A 0.9700 .
C52 H52B 0.9700 .

loop_
_geom_torsion_atom_site_label_1
_geom_torsion_atom_site_label_2
_geom_torsion_atom_site_label_3
_geom_torsion_atom_site_label_4
_geom_torsion
_geom_torsion_site_symmetry_1
_geom_torsion_site_symmetry_4
N1 K1 K2 N3 -106.74(11) 3_766 .
C25 K1 K2 N3 -17.29(11) . .
N2 K1 K2 N3 174.42(11) . .
C2 K1 K2 N3 129.0(3) . .
C1 K1 K2 N3 -173.78(17) . .
C3 K1 K2 N3 -15.3(4) . .
C26 K1 K2 N3 -1.52(11) . .
C4 K1 K2 N3 -84.49(16) . .
C8 K1 K2 N3 113.75(11) . .
N1 K1 K2 N3 -129.89(13) . .
C28 K1 K2 N3 27.39(11) . .
N1 K1 K2 O1 -23.14(13) 3_766 .
C25 K1 K2 O1 66.31(14) . .
N2 K1 K2 O1 -101.98(13) . .
N3 K1 K2 O1 83.60(13) . .
C2 K1 K2 O1 -147.4(3) . .
C1 K1 K2 O1 -90.18(19) . .
C3 K1 K2 O1 68.3(4) . .
C26 K1 K2 O1 82.08(13) . .
C4 K1 K2 O1 -0.89(19) . .
C8 K1 K2 O1 -162.64(13) . .
N1 K1 K2 O1 -46.29(15) . .
C28 K1 K2 O1 110.99(13) . .
C25 K1 K2 N1 89.45(11) . 3_766
N2 K1 K2 N1 -78.84(11) . 3_766
N3 K1 K2 N1 106.74(11) . 3_766
C2 K1 K2 N1 -124.3(3) . 3_766
C1 K1 K2 N1 -67.04(18) . 3_766
C3 K1 K2 N1 91.4(4) . 3_766
C26 K1 K2 N1 105.22(11) . 3_766
C4 K1 K2 N1 22.25(16) . 3_766
C8 K1 K2 N1 -139.50(10) . 3_766
N1 K1 K2 N1 -23.15(16) . 3_766
C28 K1 K2 N1 134.13(11) . 3_766
N1 K1 K2 N2 78.84(11) 3_766 .
C25 K1 K2 N2 168.29(11) . .
N3 K1 K2 N2 -174.42(11) . .
C2 K1 K2 N2 -45.5(3) . .
C1 K1 K2 N2 11.80(17) . .
C3 K1 K2 N2 170.3(4) . .
C26 K1 K2 N2 -175.94(11) . .
C4 K1 K2 N2 101.09(16) . .
C8 K1 K2 N2 -60.66(10) . .
N1 K1 K2 N2 55.69(12) . .
C28 K1 K2 N2 -147.03(11) . .
N1 K1 K2 N4 -157.49(10) 3_766 .
C25 K1 K2 N4 -68.04(10) . .
N2 K1 K2 N4 123.67(10) . .
N3 K1 K2 N4 -50.74(10) . .
C2 K1 K2 N4 78.2(3) . .
C1 K1 K2 N4 135.47(16) . .
C3 K1 K2 N4 -66.1(4) . .
C26 K1 K2 N4 -52.27(10) . .
C4 K1 K2 N4 -135.24(15) . .
C8 K1 K2 N4 63.01(9) . .
N1 K1 K2 N4 179.36(11) . .
C28 K1 K2 N4 -23.36(10) . .
N1 K1 K2 C4 26.38(10) 3_766 3_766
C25 K1 K2 C4 115.83(11) . 3_766
N2 K1 K2 C4 -52.46(10) . 3_766
N3 K1 K2 C4 133.13(11) . 3_766
C2 K1 K2 C4 -97.9(3) . 3_766
C1 K1 K2 C4 -40.66(17) . 3_766
C3 K1 K2 C4 117.8(4) . 3_766
C26 K1 K2 C4 131.60(11) . 3_766
C4 K1 K2 C4 48.63(19) . 3_766
C8 K1 K2 C4 -113.12(10) . 3_766
N1 K1 K2 C4 3.23(12) . 3_766
C28 K1 K2 C4 160.51(11) . 3_766
N1 K1 K2 C48 -167.64(14) 3_766 .
C25 K1 K2 C48 -78.19(15) . .
N2 K1 K2 C48 113.52(14) . .
N3 K1 K2 C48 -60.90(14) . .
C2 K1 K2 C48 68.1(3) . .
C1 K1 K2 C48 125.32(19) . .
C3 K1 K2 C48 -76.2(4) . .
C26 K1 K2 C48 -62.42(14) . .
C4 K1 K2 C48 -145.39(18) . .
C8 K1 K2 C48 52.86(14) . .
N1 K1 K2 C48 169.21(15) . .
C28 K1 K2 C48 -33.51(14) . .
N1 K1 K2 C5 54.32(10) 3_766 .
C25 K1 K2 C5 143.77(11) . .
N2 K1 K2 C5 -24.52(10) . .
N3 K1 K2 C5 161.06(11) . .
C2 K1 K2 C5 -70.0(3) . .
C1 K1 K2 C5 -12.72(17) . .
C3 K1 K2 C5 145.7(4) . .
C26 K1 K2 C5 159.54(11) . .
C4 K1 K2 C5 76.57(16) . .
C8 K1 K2 C5 -85.18(10) . .
N1 K1 K2 C5 31.17(12) . .
C28 K1 K2 C5 -171.55(11) . .
N1 K1 K2 C28 -134.13(11) 3_766 .
C25 K1 K2 C28 -44.68(11) . .
N2 K1 K2 C28 147.03(11) . .
N3 K1 K2 C28 -27.39(11) . .
C2 K1 K2 C28 101.6(3) . .
C1 K1 K2 C28 158.83(17) . .
C3 K1 K2 C28 -42.7(4) . .
C26 K1 K2 C28 -28.91(11) . .
C4 K1 K2 C28 -111.88(16) . .
C8 K1 K2 C28 86.37(10) . .
N1 K1 K2 C28 -157.28(13) . .
N1 K1 K2 C24 97.15(11) 3_766 .
C25 K1 K2 C24 -173.40(12) . .
N2 K1 K2 C24 18.31(11) . .
N3 K1 K2 C24 -156.11(12) . .
C2 K1 K2 C24 -27.2(3) . .
C1 K1 K2 C24 30.10(18) . .
C3 K1 K2 C24 -171.4(4) . .
C26 K1 K2 C24 -157.63(11) . .
C4 K1 K2 C24 119.40(16) . .
C8 K1 K2 C24 -42.36(11) . .
N1 K1 K2 C24 74.00(13) . .
C28 K1 K2 C24 -128.72(11) . .
N1 K1 K2 C52 -4.87(12) 3_766 .
C25 K1 K2 C52 84.58(13) . .
N2 K1 K2 C52 -83.71(12) . .
N3 K1 K2 C52 101.88(13) . .
C2 K1 K2 C52 -129.2(3) . .
C1 K1 K2 C52 -71.91(18) . .
C3 K1 K2 C52 86.5(4) . .
C26 K1 K2 C52 100.35(12) . .
C4 K1 K2 C52 17.38(17) . .
C8 K1 K2 C52 -144.37(12) . .
N1 K1 K2 C52 -28.02(14) . .
C28 K1 K2 C52 129.26(12) . .
N3 K2 O1 C49 -23.7(3) . .
N1 K2 O1 C49 -103.6(3) 3_766 .
N2 K2 O1 C49 -158.5(3) . .
N4 K2 O1 C49 42.9(3) . .
C4 K2 O1 C49 -127.6(3) 3_766 .
C48 K2 O1 C49 71.1(3) . .
C5 K2 O1 C49 -148.3(3) . .
C28 K2 O1 C49 -4.2(3) . .
C24 K2 O1 C49 153.2(3) . .
C52 K2 O1 C49 -128.7(5) . .
K1 K2 O1 C49 -86.2(3) . .
N3 K2 O1 C52 105.1(3) . .
N1 K2 O1 C52 25.2(3) 3_766 .
N2 K2 O1 C52 -29.7(3) . .
N4 K2 O1 C52 171.7(3) . .
C4 K2 O1 C52 1.1(3) 3_766 .
C48 K2 O1 C52 -160.1(3) . .
C5 K2 O1 C52 -19.5(3) . .
C28 K2 O1 C52 124.6(3) . .
C24 K2 O1 C52 -78.1(3) . .
K1 K2 O1 C52 42.5(3) . .
N1 K1 N1 C1 -139.3(2) 3_766 .
C25 K1 N1 C1 145.5(2) . .
N2 K1 N1 C1 -79.4(2) . .
N3 K1 N1 C1 155.7(2) . .
C2 K1 N1 C1 35.2(2) . .
C3 K1 N1 C1 73.9(2) . .
C26 K1 N1 C1 117.2(2) . .
C4 K1 N1 C1 109.3(3) . .
C8 K1 N1 C1 -21.8(2) . .
C28 K1 N1 C1 106.0(3) . .
N1 K1 N1 C4 111.4(2) 3_766 .
C25 K1 N1 C4 36.2(2) . .
N2 K1 N1 C4 171.36(19) . .
N3 K1 N1 C4 46.4(3) . .
C2 K1 N1 C4 -74.1(2) . .
C1 K1 N1 C4 -109.3(3) . .
C3 K1 N1 C4 -35.36(19) . .
C26 K1 N1 C4 7.9(2) . .
C8 K1 N1 C4 -131.1(2) . .
C28 K1 N1 C4 -3.3(3) . .
N1 K1 N1 K1 0.0 3_766 3_766
C25 K1 N1 K1 -75.17(11) . 3_766
N2 K1 N1 K1 59.98(9) . 3_766
N3 K1 N1 K1 -64.96(15) . 3_766
C2 K1 N1 K1 174.51(16) . 3_766
C1 K1 N1 K1 139.3(2) . 3_766
C3 K1 N1 K1 -146.74(15) . 3_766
C26 K1 N1 K1 -103.46(10) . 3_766
C4 K1 N1 K1 -111.4(2) . 3_766
C8 K1 N1 K1 117.53(10) . 3_766
C28 K1 N1 K1 -114.67(18) . 3_766
N1 K1 N1 K2 45.1(3) 3_766 3_766
C25 K1 N1 K2 -30.1(3) . 3_766
N2 K1 N1 K2 105.1(3) . 3_766
N3 K1 N1 K2 -19.9(4) . 3_766
C2 K1 N1 K2 -140.4(4) . 3_766
C1 K1 N1 K2 -175.6(4) . 3_766
C3 K1 N1 K2 -101.7(3) . 3_766
C26 K1 N1 K2 -58.4(3) . 3_766
C4 K1 N1 K2 -66.3(3) . 3_766
C8 K1 N1 K2 162.6(3) . 3_766
C28 K1 N1 K2 -69.6(4) . 3_766
N1 K1 N2 C5 30.7(2) 3_766 .
C25 K1 N2 C5 81.3(2) . .
N3 K1 N2 C5 97.6(2) . .
C2 K1 N2 C5 -99.1(2) . .
C1 K1 N2 C5 -80.2(2) . .
C3 K1 N2 C5 -83.4(3) . .
C26 K1 N2 C5 100.1(3) . .
C4 K1 N2 C5 -50.7(2) . .
C8 K1 N2 C5 -173.9(3) . .
N1 K1 N2 C5 -55.4(2) . .
C28 K1 N2 C5 122.1(2) . .
N1 K1 N2 C6 175.3(3) 3_766 .
C25 K1 N2 C6 -134.0(2) . .
N3 K1 N2 C6 -117.7(2) . .
C2 K1 N2 C6 45.6(3) . .
C1 K1 N2 C6 64.5(2) . .
C3 K1 N2 C6 61.2(3) . .
C26 K1 N2 C6 -115.3(3) . .
C4 K1 N2 C6 94.0(2) . .
C8 K1 N2 C6 -29.2(2) . .
N1 K1 N2 C6 89.3(2) . .
C28 K1 N2 C6 -93.2(2) . .
N1 K1 N2 K2 -62.97(8) 3_766 .
C25 K1 N2 K2 -12.32(12) . .
N3 K1 N2 K2 3.99(8) . .
C2 K1 N2 K2 167.28(9) . .
C1 K1 N2 K2 -173.83(9) . .
C3 K1 N2 K2 -177.07(12) . .
C26 K1 N2 K2 6.44(17) . .
C4 K1 N2 K2 -144.31(9) . .
C8 K1 N2 K2 92.44(11) . .
N1 K1 N2 K2 -149.04(7) . .
C28 K1 N2 K2 28.50(9) . .
N3 K2 N2 C5 -111.5(2) . .
O1 K2 N2 C5 26.9(3) . .
N1 K2 N2 C5 -46.2(2) 3_766 .
N4 K2 N2 C5 -175.2(2) . .
C4 K2 N2 C5 -21.1(2) 3_766 .
C48 K2 N2 C5 125.5(2) . .
C28 K2 N2 C5 -133.4(2) . .
C24 K2 N2 C5 96.3(2) . .
C52 K2 N2 C5 15.6(2) . .
K1 K2 N2 C5 -106.8(2) . .
N3 K2 N2 C6 114.2(2) . .
O1 K2 N2 C6 -107.5(2) . .
N1 K2 N2 C6 179.4(3) 3_766 .
N4 K2 N2 C6 50.4(2) . .
C4 K2 N2 C6 -155.5(3) 3_766 .
C48 K2 N2 C6 -8.9(3) . .
C5 K2 N2 C6 -134.4(4) . .
C28 K2 N2 C6 92.2(2) . .
C24 K2 N2 C6 -38.0(2) . .
C52 K2 N2 C6 -118.8(2) . .
K1 K2 N2 C6 118.9(2) . .
N3 K2 N2 K1 -4.67(9) . .
O1 K2 N2 K1 133.66(10) . .
N1 K2 N2 K1 60.58(8) 3_766 .
N4 K2 N2 K1 -68.40(10) . .
C4 K2 N2 K1 85.69(11) 3_766 .
C48 K2 N2 K1 -127.74(10) . .
C5 K2 N2 K1 106.8(2) . .
C28 K2 N2 K1 -26.66(9) . .
C24 K2 N2 K1 -156.89(13) . .
C52 K2 N2 K1 122.39(10) . .
O1 K2 N3 C25 -85.1(3) . .
N1 K2 N3 C25 7.2(3) 3_766 .
N2 K2 N3 C25 59.2(3) . .
N4 K2 N3 C25 171.7(3) . .
C4 K2 N3 C25 14.7(3) 3_766 .
C48 K2 N3 C25 -159.3(3) . .
C5 K2 N3 C25 37.2(3) . .
C28 K2 N3 C25 137.7(4) . .
C24 K2 N3 C25 100.5(3) . .
C52 K2 N3 C25 -60.7(3) . .
K1 K2 N3 C25 54.8(3) . .
O1 K2 N3 C28 137.2(2) . .
N1 K2 N3 C28 -130.5(2) 3_766 .
N2 K2 N3 C28 -78.5(2) . .
N4 K2 N3 C28 34.0(2) . .
C4 K2 N3 C28 -123.1(2) 3_766 .
C48 K2 N3 C28 62.9(2) . .
C5 K2 N3 C28 -100.5(2) . .
C24 K2 N3 C28 -37.3(3) . .
C52 K2 N3 C28 161.6(2) . .
K1 K2 N3 C28 -83.0(2) . .
O1 K2 N3 K1 -139.86(8) . .
N1 K2 N3 K1 -47.57(7) 3_766 .
N2 K2 N3 K1 4.46(9) . .
N4 K2 N3 K1 116.96(9) . .
C4 K2 N3 K1 -40.10(8) 3_766 .
C48 K2 N3 K1 145.91(8) . .
C5 K2 N3 K1 -17.55(10) . .
C28 K2 N3 K1 83.0(2) . .
C24 K2 N3 K1 45.7(2) . .
C52 K2 N3 K1 -115.45(10) . .
N1 K1 N3 C25 -90.2(2) 3_766 .
N2 K1 N3 C25 -146.2(2) . .
C2 K1 N3 C25 59.4(3) . .
C1 K1 N3 C25 25.0(5) . .
C3 K1 N3 C25 34.7(2) . .
C26 K1 N3 C25 36.1(2) . .
C4 K1 N3 C25 2.9(2) . .
C8 K1 N3 C25 157.9(2) . .
N1 K1 N3 C25 -20.0(3) . .
C28 K1 N3 C25 106.2(3) . .
N1 K1 N3 C28 163.7(2) 3_766 .
C25 K1 N3 C28 -106.2(3) . .
N2 K1 N3 C28 107.7(2) . .
C2 K1 N3 C28 -46.7(3) . .
C1 K1 N3 C28 -81.1(4) . .
C3 K1 N3 C28 -71.5(2) . .
C26 K1 N3 C28 -70.1(2) . .
C4 K1 N3 C28 -103.3(2) . .
C8 K1 N3 C28 51.7(2) . .
N1 K1 N3 C28 -126.1(2) . .
N1 K1 N3 K2 51.58(8) 3_766 .
C25 K1 N3 K2 141.7(2) . .
N2 K1 N3 K2 -4.44(9) . .
C2 K1 N3 K2 -158.83(14) . .
C1 K1 N3 K2 166.7(4) . .
C3 K1 N3 K2 176.40(9) . .
C26 K1 N3 K2 177.79(16) . .
C4 K1 N3 K2 144.62(9) . .
C8 K1 N3 K2 -60.39(9) . .
N1 K1 N3 K2 121.76(13) . .
C28 K1 N3 K2 -112.1(2) . .
N3 K2 N4 C29 -33.8(2) . .
O1 K2 N4 C29 -140.4(2) . .
N1 K2 N4 C29 -11.9(3) 3_766 .
N2 K2 N4 C29 58.5(2) . .
C4 K2 N4 C29 19.5(3) 3_766 .
C48 K2 N4 C29 -175.8(3) . .
C5 K2 N4 C29 55.8(3) . .
C28 K2 N4 C29 -15.8(2) . .
C24 K2 N4 C29 113.1(2) . .
C52 K2 N4 C29 -136.0(2) . .
K1 K2 N4 C29 12.4(2) . .
N3 K2 N4 C30 174.3(3) . .
O1 K2 N4 C30 67.7(3) . .
N1 K2 N4 C30 -163.8(3) 3_766 .
N2 K2 N4 C30 -93.4(3) . .
C4 K2 N4 C30 -132.5(3) 3_766 .
C48 K2 N4 C30 32.2(3) . .
C5 K2 N4 C30 -96.1(3) . .
C28 K2 N4 C30 -167.7(3) . .
C24 K2 N4 C30 -38.8(3) . .
C52 K2 N4 C30 72.0(3) . .
K1 K2 N4 C30 -139.5(3) . .
C4 N1 C1 C2 0.4(4) . .
K1 N1 C1 C2 -139.4(3) 3_766 .
K2 N1 C1 C2 107.7(3) 3_766 .
K1 N1 C1 C2 -70.5(3) . .
C4 N1 C1 K1 70.9(2) . .
K1 N1 C1 K1 -68.9(3) 3_766 .
K2 N1 C1 K1 178.21(18) 3_766 .
N1 K1 C1 N1 44.4(2) 3_766 .
C25 K1 C1 N1 -49.3(3) . .
N2 K1 C1 N1 104.86(19) . .
N3 K1 C1 N1 -66.3(5) . .
C2 K1 C1 N1 -116.6(3) . .
C3 K1 C1 N1 -78.3(2) . .
C26 K1 C1 N1 -75.3(2) . .
C4 K1 C1 N1 -38.64(18) . .
C8 K1 C1 N1 161.18(19) . .
C28 K1 C1 N1 -121.9(2) . .
N1 K1 C1 C2 161.0(2) 3_766 .
C25 K1 C1 C2 67.3(3) . .
N2 K1 C1 C2 -138.5(2) . .
N3 K1 C1 C2 50.3(5) . .
C3 K1 C1 C2 38.3(2) . .
C26 K1 C1 C2 41.3(3) . .
C4 K1 C1 C2 78.0(3) . .
C8 K1 C1 C2 -82.2(2) . .
N1 K1 C1 C2 116.6(3) . .
C28 K1 C1 C2 -5.3(4) . .
N1 C1 C2 C3 -0.4(4) . .
K1 C1 C2 C3 -73.7(2) . .
N1 C1 C2 K1 73.2(3) . .
N1 K1 C2 C1 -25.8(3) 3_766 .
C25 K1 C2 C1 -133.5(2) . .
N2 K1 C2 C1 46.9(3) . .
N3 K1 C2 C1 -161.5(2) . .
C3 K1 C2 C1 -109.5(3) . .
C26 K1 C2 C1 -145.3(2) . .
C4 K1 C2 C1 -71.8(2) . .
C8 K1 C2 C1 100.0(2) . .
N1 K1 C2 C1 -33.6(2) . .
C28 K1 C2 C1 176.8(2) . .
N1 K1 C2 C3 83.8(3) 3_766 .
C25 K1 C2 C3 -24.0(3) . .
N2 K1 C2 C3 156.4(2) . .
N3 K1 C2 C3 -52.0(3) . .
C1 K1 C2 C3 109.5(3) . .
C26 K1 C2 C3 -35.8(2) . .
C4 K1 C2 C3 37.7(2) . .
C8 K1 C2 C3 -150.4(2) . .
N1 K1 C2 C3 75.9(2) . .
C28 K1 C2 C3 -73.7(2) . .
C1 C2 C3 C4 0.3(4) . .
K1 C2 C3 C4 -73.0(2) . .
C1 C2 C3 K1 73.3(2) . .
N1 K1 C3 C2 -119.0(2) 3_766 .
C25 K1 C3 C2 160.3(2) . .
N2 K1 C3 C2 -33.3(3) . .
N3 K1 C3 C2 145.4(2) . .
C1 K1 C3 C2 -38.1(2) . .
C26 K1 C3 C2 144.4(2) . .
C4 K1 C3 C2 -110.1(3) . .
C8 K1 C3 C2 33.0(3) . .
N1 K1 C3 C2 -75.3(2) . .
C28 K1 C3 C2 119.6(2) . .
N1 K1 C3 C4 -8.9(3) 3_766 .
C25 K1 C3 C4 -89.6(2) . .
N2 K1 C3 C4 76.8(2) . .
N3 K1 C3 C4 -104.4(2) . .
C2 K1 C3 C4 110.1(3) . .
C1 K1 C3 C4 72.0(2) . .
C26 K1 C3 C4 -105.4(2) . .
C8 K1 C3 C4 143.2(2) . .
N1 K1 C3 C4 34.79(18) . .
C28 K1 C3 C4 -130.3(2) . .
C1 N1 C4 C3 -0.2(4) . .
K1 N1 C4 C3 151.2(2) 3_766 .
K2 N1 C4 C3 -128.3(3) 3_766 .
K1 N1 C4 C3 69.5(3) . .
C1 N1 C4 C5 179.6(3) . 3_766
K1 N1 C4 C5 -29.0(4) 3_766 3_766
K2 N1 C4 C5 51.5(3) 3_766 3_766
K1 N1 C4 C5 -110.7(3) . 3_766
C1 N1 C4 K1 -69.7(2) . .
K1 N1 C4 K1 81.70(13) 3_766 .
K2 N1 C4 K1 162.21(10) 3_766 .
C1 N1 C4 K2 128.1(3) . 3_766
K1 N1 C4 K2 -80.51(14) 3_766 3_766
K1 N1 C4 K2 -162.21(10) . 3_766
C2 C3 C4 N1 -0.1(4) . .
K1 C3 C4 N1 -71.2(2) . .
C2 C3 C4 C5 -179.8(3) . 3_766
K1 C3 C4 C5 109.1(3) . 3_766
C2 C3 C4 K1 71.1(2) . .
C2 C3 C4 K2 -68.5(4) . 3_766
K1 C3 C4 K2 -139.6(3) . 3_766
N1 K1 C4 N1 -71.7(2) 3_766 .
C25 K1 C4 N1 -149.21(19) . .
N2 K1 C4 N1 -10.7(2) . .
N3 K1 C4 N1 -150.51(17) . .
C2 K1 C4 N1 77.4(2) . .
C1 K1 C4 N1 37.65(18) . .
C3 K1 C4 N1 115.4(3) . .
C26 K1 C4 N1 -172.7(2) . .
C8 K1 C4 N1 65.9(2) . .
C28 K1 C4 N1 178.14(17) . .
N1 K1 C4 C3 172.8(2) 3_766 .
C25 K1 C4 C3 95.4(2) . .
N2 K1 C4 C3 -126.1(2) . .
N3 K1 C4 C3 94.1(2) . .
C2 K1 C4 C3 -38.0(2) . .
C1 K1 C4 C3 -77.8(2) . .
C26 K1 C4 C3 71.9(2) . .
C8 K1 C4 C3 -49.6(3) . .
N1 K1 C4 C3 -115.4(3) . .
C28 K1 C4 C3 62.7(2) . .
N1 K1 C4 C5 48.1(2) 3_766 3_766
C25 K1 C4 C5 -29.3(3) . 3_766
N2 K1 C4 C5 109.2(2) . 3_766
N3 K1 C4 C5 -30.6(3) . 3_766
C2 K1 C4 C5 -162.7(3) . 3_766
C1 K1 C4 C5 157.5(3) . 3_766
C3 K1 C4 C5 -124.7(3) . 3_766
C26 K1 C4 C5 -52.8(2) . 3_766
C8 K1 C4 C5 -174.2(2) . 3_766
N1 K1 C4 C5 119.9(3) . 3_766
C28 K1 C4 C5 -62.0(3) . 3_766
N1 K1 C4 K2 -49.63(17) 3_766 3_766
C25 K1 C4 K2 -127.09(16) . 3_766
N2 K1 C4 K2 11.4(2) . 3_766
N3 K1 C4 K2 -128.39(14) . 3_766
C2 K1 C4 K2 99.5(2) . 3_766
C1 K1 C4 K2 59.77(17) . 3_766
C3 K1 C4 K2 137.5(3) . 3_766
C26 K1 C4 K2 -150.60(17) . 3_766
C8 K1 C4 K2 87.99(19) . 3_766
N1 K1 C4 K2 22.12(14) . 3_766
C28 K1 C4 K2 -159.74(13) . 3_766
C6 N2 C5 C4 -177.6(3) . 3_766
K1 N2 C5 C4 -32.7(4) . 3_766
K2 N2 C5 C4 46.0(4) . 3_766
C6 N2 C5 K2 136.3(3) . .
K1 N2 C5 K2 -78.72(12) . .
N3 K2 C5 N2 75.5(2) . .
O1 K2 C5 N2 -157.9(2) . .
N1 K2 C5 N2 119.5(3) 3_766 .
N4 K2 C5 N2 6.5(3) . .
C4 K2 C5 N2 142.6(3) 3_766 .
C48 K2 C5 N2 -77.3(3) . .
C28 K2 C5 N2 51.5(2) . .
C24 K2 C5 N2 -68.4(2) . .
C52 K2 C5 N2 -165.1(2) . .
K1 K2 C5 N2 59.1(2) . .
N3 K2 C5 C4 -67.2(2) . 3_766
O1 K2 C5 C4 59.5(2) . 3_766
N1 K2 C5 C4 -23.14(17) 3_766 3_766
N2 K2 C5 C4 -142.6(3) . 3_766
N4 K2 C5 C4 -136.13(19) . 3_766
C48 K2 C5 C4 140.1(2) . 3_766
C28 K2 C5 C4 -91.1(2) . 3_766
C24 K2 C5 C4 149.0(2) . 3_766
C52 K2 C5 C4 52.3(2) . 3_766
K1 K2 C5 C4 -83.56(19) . 3_766
C5 N2 C6 C13 25.7(4) . .
K1 N2 C6 C13 -114.7(2) . .
K2 N2 C6 C13 150.4(2) . .
C5 N2 C6 C19 -97.4(4) . .
K1 N2 C6 C19 122.3(2) . .
K2 N2 C6 C19 27.3(3) . .
C5 N2 C6 C7 146.8(3) . .
K1 N2 C6 C7 6.5(3) . .
K2 N2 C6 C7 -88.5(3) . .
N2 C6 C7 C12 -126.7(4) . .
C13 C6 C7 C12 -5.0(5) . .
C19 C6 C7 C12 116.3(4) . .
N2 C6 C7 C8 54.2(4) . .
C13 C6 C7 C8 175.9(3) . .
C19 C6 C7 C8 -62.8(4) . .
C12 C7 C8 C9 -0.4(6) . .
C6 C7 C8 C9 178.8(4) . .
C12 C7 C8 K1 104.7(3) . .
C6 C7 C8 K1 -76.2(3) . .
N1 K1 C8 C9 -167.8(2) 3_766 .
C25 K1 C8 C9 -83.0(3) . .
N2 K1 C8 C9 169.3(3) . .
N3 K1 C8 C9 -93.8(2) . .
C2 K1 C8 C9 49.8(3) . .
C1 K1 C8 C9 75.7(3) . .
C3 K1 C8 C9 35.8(3) . .
C26 K1 C8 C9 -54.1(3) . .
C4 K1 C8 C9 57.5(3) . .
N1 K1 C8 C9 84.8(3) . .
C28 K1 C8 C9 -74.0(2) . .
N1 K1 C8 C7 69.0(2) 3_766 .
C25 K1 C8 C7 153.8(2) . .
N2 K1 C8 C7 46.1(2) . .
N3 K1 C8 C7 143.0(2) . .
C2 K1 C8 C7 -73.4(2) . .
C1 K1 C8 C7 -47.5(2) . .
C3 K1 C8 C7 -87.4(2) . .
C26 K1 C8 C7 -177.2(2) . .
C4 K1 C8 C7 -65.7(3) . .
N1 K1 C8 C7 -38.4(2) . .
C28 K1 C8 C7 162.9(2) . .
C7 C8 C9 C10 0.8(7) . .
K1 C8 C9 C10 -101.4(4) . .
C8 C9 C10 C11 -0.9(7) . .
C9 C10 C11 C12 0.7(7) . .
C8 C7 C12 C11 0.1(6) . .
C6 C7 C12 C11 -179.0(4) . .
C10 C11 C12 C7 -0.2(7) . .
N2 C6 C13 C14 54.2(4) . .
C19 C6 C13 C14 177.0(3) . .
C7 C6 C13 C14 -63.0(4) . .
N2 C6 C13 C18 -124.7(4) . .
C19 C6 C13 C18 -1.9(5) . .
C7 C6 C13 C18 118.1(4) . .
C18 C13 C14 C15 0.1(5) . .
C6 C13 C14 C15 -178.8(3) . .
C13 C14 C15 C16 0.0(6) . .
C14 C15 C16 C17 -0.8(6) . .
C15 C16 C17 C18 1.3(6) . .
C14 C13 C18 C17 0.4(5) . .
C6 C13 C18 C17 179.4(3) . .
C16 C17 C18 C13 -1.2(6) . .
N2 C6 C19 C20 -151.8(3) . .
C13 C6 C19 C20 83.9(4) . .
C7 C6 C19 C20 -38.1(4) . .
N2 C6 C19 C24 31.3(4) . .
C13 C6 C19 C24 -93.0(4) . .
C7 C6 C19 C24 144.9(3) . .
C24 C19 C20 C21 0.3(6) . .
C6 C19 C20 C21 -176.8(4) . .
C19 C20 C21 C22 -0.3(7) . .
C20 C21 C22 C23 -0.9(8) . .
C21 C22 C23 C24 2.1(8) . .
C22 C23 C24 C19 -2.1(7) . .
C22 C23 C24 K2 -119.0(5) . .
C20 C19 C24 C23 0.9(6) . .
C6 C19 C24 C23 178.0(4) . .
C20 C19 C24 K2 124.6(3) . .
C6 C19 C24 K2 -58.4(3) . .
N3 K2 C24 C23 119.0(4) . .
O1 K2 C24 C23 -55.9(4) . .
N1 K2 C24 C23 -155.2(4) 3_766 .
N2 K2 C24 C23 173.0(4) . .
N4 K2 C24 C23 60.7(4) . .
C4 K2 C24 C23 -148.4(4) 3_766 .
C48 K2 C24 C23 13.8(4) . .
C5 K2 C24 C23 -160.8(4) . .
C28 K2 C24 C23 102.4(4) . .
C52 K2 C24 C23 -77.5(4) . .
K1 K2 C24 C23 155.0(4) . .
N3 K2 C24 C19 -10.4(4) . .
O1 K2 C24 C19 174.7(3) . .
N1 K2 C24 C19 75.4(3) 3_766 .
N2 K2 C24 C19 43.6(2) . .
N4 K2 C24 C19 -68.7(3) . .
C4 K2 C24 C19 82.2(3) 3_766 .
C48 K2 C24 C19 -115.6(3) . .
C5 K2 C24 C19 69.8(3) . .
C28 K2 C24 C19 -27.1(3) . .
C52 K2 C24 C19 153.1(3) . .
K1 K2 C24 C19 25.6(3) . .
C28 N3 C25 C26 1.8(4) . .
K2 N3 C25 C26 -137.9(3) . .
K1 N3 C25 C26 -80.2(3) . .
C28 N3 C25 K1 82.0(2) . .
K2 N3 C25 K1 -57.7(3) . .
N1 K1 C25 N3 82.7(2) 3_766 .
N2 K1 C25 N3 39.0(2) . .
C2 K1 C25 N3 -140.59(19) . .
C1 K1 C25 N3 -170.60(18) . .
C3 K1 C25 N3 -151.2(2) . .
C26 K1 C25 N3 -113.8(3) . .
C4 K1 C25 N3 -177.6(2) . .
C8 K1 C25 N3 -25.0(2) . .
N1 K1 C25 N3 167.31(17) . .
C28 K1 C25 N3 -38.67(18) . .
N1 K1 C25 C26 -163.5(3) 3_766 .
N2 K1 C25 C26 152.8(2) . .
N3 K1 C25 C26 113.8(3) . .
C2 K1 C25 C26 -26.7(3) . .
C1 K1 C25 C26 -56.7(3) . .
C3 K1 C25 C26 -37.3(3) . .
C4 K1 C25 C26 -63.8(2) . .
C8 K1 C25 C26 88.9(2) . .
N1 K1 C25 C26 -78.8(3) . .
C28 K1 C25 C26 75.2(2) . .
N3 C25 C26 C27 -0.8(4) . .
K1 C25 C26 C27 -78.8(3) . .
N3 C25 C26 K1 78.1(3) . .
N1 K1 C26 C27 125.1(2) 3_766 .
C25 K1 C26 C27 108.8(3) . .
N2 K1 C26 C27 69.3(3) . .
N3 K1 C26 C27 72.8(2) . .
C2 K1 C26 C27 -93.1(2) . .
C1 K1 C26 C27 -110.4(2) . .
C3 K1 C26 C27 -108.4(2) . .
C4 K1 C26 C27 -133.4(2) . .
C8 K1 C26 C27 5.1(2) . .
N1 K1 C26 C27 -136.8(2) . .
C28 K1 C26 C27 35.5(2) . .
N1 K1 C26 C25 16.3(2) 3_766 .
N2 K1 C26 C25 -39.5(3) . .
N3 K1 C26 C25 -36.0(2) . .
C2 K1 C26 C25 158.1(2) . .
C1 K1 C26 C25 140.8(2) . .
C3 K1 C26 C25 142.9(3) . .
C4 K1 C26 C25 117.8(2) . .
C8 K1 C26 C25 -103.7(2) . .
N1 K1 C26 C25 114.4(2) . .
C28 K1 C26 C25 -73.2(2) . .
C25 C26 C27 C28 -0.5(4) . .
K1 C26 C27 C28 -67.4(3) . .
C25 C26 C27 K1 66.9(2) . .
N1 K1 C27 C26 -61.7(2) 3_766 .
C25 K1 C27 C26 -39.8(2) . .
N2 K1 C27 C26 -131.7(2) . .
N3 K1 C27 C26 -79.9(2) . .
C2 K1 C27 C26 92.0(2) . .
C1 K1 C27 C26 86.8(2) . .
C3 K1 C27 C26 69.3(2) . .
C4 K1 C27 C26 48.6(2) . .
C8 K1 C27 C26 -175.3(2) . .
N1 K1 C27 C26 54.7(2) . .
C28 K1 C27 C26 -113.9(3) . .
N1 K1 C27 C28 52.2(2) 3_766 .
C25 K1 C27 C28 74.1(2) . .
N2 K1 C27 C28 -17.8(3) . .
N3 K1 C27 C28 34.0(2) . .
C2 K1 C27 C28 -154.1(2) . .
C1 K1 C27 C28 -159.3(2) . .
C3 K1 C27 C28 -176.8(2) . .
C26 K1 C27 C28 113.9(3) . .
C4 K1 C27 C28 162.5(2) . .
C8 K1 C27 C28 -61.4(2) . .
N1 K1 C27 C28 168.6(2) . .
C25 N3 C28 C27 -2.1(4) . .
K2 N3 C28 C27 147.8(2) . .
K1 N3 C28 C27 69.0(3) . .
C25 N3 C28 C29 172.3(3) . .
K2 N3 C28 C29 -37.8(4) . .
K1 N3 C28 C29 -116.6(3) . .
C25 N3 C28 K1 -71.1(2) . .
K2 N3 C28 K1 78.80(12) . .
C25 N3 C28 K2 -149.9(3) . .
K1 N3 C28 K2 -78.80(12) . .
C26 C27 C28 N3 1.7(4) . .
K1 C27 C28 N3 -61.7(2) . .
C26 C27 C28 C29 -172.4(3) . .
K1 C27 C28 C29 124.3(3) . .
C26 C27 C28 K1 63.3(3) . .
C26 C27 C28 K2 44.1(5) . .
K1 C27 C28 K2 -19.2(4) . .
N1 K1 C28 N3 -15.8(2) 3_766 .
C25 K1 C28 N3 41.0(2) . .
N2 K1 C28 N3 -76.9(2) . .
C2 K1 C28 N3 148.5(2) . .
C1 K1 C28 N3 151.2(2) . .
C3 K1 C28 N3 121.0(2) . .
C26 K1 C28 N3 81.9(2) . .
C4 K1 C28 N3 95.9(2) . .
C8 K1 C28 N3 -126.6(2) . .
N1 K1 C28 N3 97.7(3) . .
N1 K1 C28 C27 -133.4(2) 3_766 .
C25 K1 C28 C27 -76.6(3) . .
N2 K1 C28 C27 165.5(2) . .
N3 K1 C28 C27 -117.5(3) . .
C2 K1 C28 C27 30.9(3) . .
C1 K1 C28 C27 33.7(3) . .
C3 K1 C28 C27 3.4(3) . .
C26 K1 C28 C27 -35.7(2) . .
C4 K1 C28 C27 -21.7(3) . .
C8 K1 C28 C27 115.9(2) . .
N1 K1 C28 C27 -19.9(3) . .
N1 K1 C28 C29 98.9(3) 3_766 .
C25 K1 C28 C29 155.6(3) . .
N2 K1 C28 C29 37.8(3) . .
N3 K1 C28 C29 114.7(4) . .
C2 K1 C28 C29 -96.9(3) . .
C1 K1 C28 C29 -94.1(3) . .
C3 K1 C28 C29 -124.3(3) . .
C26 K1 C28 C29 -163.4(3) . .
C4 K1 C28 C29 -149.4(3) . .
C8 K1 C28 C29 -11.9(3) . .
N1 K1 C28 C29 -147.6(3) . .
N1 K1 C28 K2 34.80(8) 3_766 .
C25 K1 C28 K2 91.58(13) . .
N2 K1 C28 K2 -26.30(8) . .
N3 K1 C28 K2 50.63(18) . .
C2 K1 C28 K2 -160.91(10) . .
C1 K1 C28 K2 -158.13(18) . .
C3 K1 C28 K2 171.62(8) . .
C26 K1 C28 K2 132.50(15) . .
C4 K1 C28 K2 146.52(9) . .
C8 K1 C28 K2 -75.93(8) . .
N1 K1 C28 K2 148.32(16) . .
O1 K2 C28 N3 -53.5(3) . .
N1 K2 C28 N3 48.0(2) 3_766 .
N2 K2 C28 N3 106.1(2) . .
N4 K2 C28 N3 -134.7(3) . .
C4 K2 C28 N3 62.6(2) 3_766 .
C48 K2 C28 N3 -119.4(2) . .
C5 K2 C28 N3 88.8(2) . .
C24 K2 C28 N3 155.0(2) . .
C52 K2 C28 N3 -25.2(3) . .
K1 K2 C28 N3 80.8(2) . .
N3 K2 C28 C27 -60.2(5) . .
O1 K2 C28 C27 -113.7(4) . .
N1 K2 C28 C27 -12.2(4) 3_766 .
N2 K2 C28 C27 45.9(4) . .
N4 K2 C28 C27 165.1(5) . .
C4 K2 C28 C27 2.4(5) 3_766 .
C48 K2 C28 C27 -179.7(4) . .
C5 K2 C28 C27 28.6(5) . .
C24 K2 C28 C27 94.7(5) . .
C52 K2 C28 C27 -85.4(5) . .
K1 K2 C28 C27 20.6(4) . .
N3 K2 C28 C29 148.4(3) . .
O1 K2 C28 C29 94.9(2) . .
N1 K2 C28 C29 -163.60(19) 3_766 .
N2 K2 C28 C29 -105.5(2) . .
N4 K2 C28 C29 13.69(17) . .
C4 K2 C28 C29 -149.00(19) 3_766 .
C48 K2 C28 C29 28.9(2) . .
C5 K2 C28 C29 -122.84(19) . .
C24 K2 C28 C29 -56.7(2) . .
C52 K2 C28 C29 123.2(2) . .
K1 K2 C28 C29 -130.8(2) . .
N3 K2 C28 K1 -80.8(2) . .
O1 K2 C28 K1 -134.29(10) . .
N1 K2 C28 K1 -32.78(7) 3_766 .
N2 K2 C28 K1 25.28(8) . .
N4 K2 C28 K1 144.51(13) . .
C4 K2 C28 K1 -18.18(10) 3_766 .
C48 K2 C28 K1 159.74(8) . .
C5 K2 C28 K1 7.98(10) . .
C24 K2 C28 K1 74.16(12) . .
C52 K2 C28 K1 -105.99(14) . .
C30 N4 C29 C28 -172.1(3) . .
K2 N4 C29 C28 31.6(4) . .
N3 C28 C29 N4 -0.1(5) . .
C27 C28 C29 N4 173.3(3) . .
K1 C28 C29 N4 -83.5(4) . .
K2 C28 C29 N4 -26.8(3) . .
C29 N4 C30 C37 -46.9(4) . .
K2 N4 C30 C37 101.6(3) . .
C29 N4 C30 C31 77.8(4) . .
K2 N4 C30 C31 -133.6(2) . .
C29 N4 C30 C43 -168.6(3) . .
K2 N4 C30 C43 -20.0(4) . .
N4 C30 C31 C36 0.7(5) . .
C37 C30 C31 C36 124.7(4) . .
C43 C30 C31 C36 -113.3(4) . .
N4 C30 C31 C32 177.3(3) . .
C37 C30 C31 C32 -58.7(4) . .
C43 C30 C31 C32 63.3(4) . .
C36 C31 C32 C33 -1.4(6) . .
C30 C31 C32 C33 -178.2(3) . .
C31 C32 C33 C34 1.1(6) . .
C32 C33 C34 C35 -0.1(6) . .
C33 C34 C35 C36 -0.7(8) . .
C32 C31 C36 C35 0.6(7) . .
C30 C31 C36 C35 177.3(4) . .
C34 C35 C36 C31 0.4(8) . .
N4 C30 C37 C38 102.2(4) . .
C31 C30 C37 C38 -21.8(5) . .
C43 C30 C37 C38 -139.8(4) . .
N4 C30 C37 C42 -71.8(4) . .
C31 C30 C37 C42 164.2(3) . .
C43 C30 C37 C42 46.2(5) . .
C42 C37 C38 C39 -2.1(6) . .
C30 C37 C38 C39 -176.2(4) . .
C37 C38 C39 C40 0.5(6) . .
C38 C39 C40 C41 0.8(7) . .
C39 C40 C41 C42 -0.3(7) . .
C40 C41 C42 C37 -1.4(7) . .
C38 C37 C42 C41 2.6(6) . .
C30 C37 C42 C41 176.9(4) . .
N4 C30 C43 C48 -30.1(4) . .
C37 C30 C43 C48 -150.9(3) . .
C31 C30 C43 C48 87.1(4) . .
N4 C30 C43 C44 153.1(3) . .
C37 C30 C43 C44 32.4(5) . .
C31 C30 C43 C44 -89.6(4) . .
C48 C43 C44 C45 -0.6(6) . .
C30 C43 C44 C45 176.2(3) . .
C43 C44 C45 C46 1.9(6) . .
C44 C45 C46 C47 -1.6(6) . .
C45 C46 C47 C48 0.0(6) . .
C46 C47 C48 C43 1.3(6) . .
C46 C47 C48 K2 127.8(4) . .
C44 C43 C48 C47 -1.0(6) . .
C30 C43 C48 C47 -177.8(3) . .
C44 C43 C48 K2 -129.4(3) . .
C30 C43 C48 K2 53.7(4) . .
N3 K2 C48 C47 154.0(3) . .
O1 K2 C48 C47 41.6(3) . .
N1 K2 C48 C47 65.4(5) 3_766 .
N2 K2 C48 C47 -82.0(3) . .
N4 K2 C48 C47 -172.9(3) . .
C4 K2 C48 C47 -11.2(4) 3_766 .
C5 K2 C48 C47 -51.9(3) . .
C28 K2 C48 C47 173.6(3) . .
C24 K2 C48 C47 -59.4(3) . .
C52 K2 C48 C47 34.2(3) . .
K1 K2 C48 C47 -159.7(2) . .
N3 K2 C48 C43 -71.6(3) . .
O1 K2 C48 C43 175.9(3) . .
N1 K2 C48 C43 -160.2(3) 3_766 .
N2 K2 C48 C43 52.3(3) . .
N4 K2 C48 C43 -38.5(2) . .
C4 K2 C48 C43 123.2(3) 3_766 .
C5 K2 C48 C43 82.5(3) . .
C28 K2 C48 C43 -52.0(3) . .
C24 K2 C48 C43 75.0(3) . .
C52 K2 C48 C43 168.6(3) . .
K1 K2 C48 C43 -25.3(3) . .
C52 O1 C49 C50 -22.8(5) . .
K2 O1 C49 C50 109.1(3) . .
O1 C49 C50 C51 3.0(5) . .
C49 C50 C51 C52 16.6(4) . .
C49 O1 C52 C51 33.6(4) . .
K2 O1 C52 C51 -102.0(3) . .
C49 O1 C52 K2 135.6(4) . .
C50 C51 C52 O1 -30.7(4) . .
C50 C51 C52 K2 -76.9(3) . .
N3 K2 C52 O1 -86.1(3) . .
N1 K2 C52 O1 -154.3(3) 3_766 .
N2 K2 C52 O1 155.6(3) . .
N4 K2 C52 O1 -10.8(3) . .
C4 K2 C52 O1 -178.8(3) 3_766 .
C48 K2 C52 O1 18.7(3) . .
C5 K2 C52 O1 161.3(3) . .
C28 K2 C52 O1 -75.6(3) . .
C24 K2 C52 O1 104.3(3) . .
K1 K2 C52 O1 -150.6(2) . .
N3 K2 C52 C51 6.5(3) . .
O1 K2 C52 C51 92.6(4) . .
N1 K2 C52 C51 -61.7(3) 3_766 .
N2 K2 C52 C51 -111.8(3) . .
N4 K2 C52 C51 81.8(3) . .
C4 K2 C52 C51 -86.2(3) 3_766 .
C48 K2 C52 C51 111.3(3) . .
C5 K2 C52 C51 -106.0(3) . .
C28 K2 C52 C51 17.1(4) . .
C24 K2 C52 C51 -163.1(3) . .
K1 K2 C52 C51 -58.0(3) . .
